data_1562644
loop_
_publ_author_name
'Zhao, Wen'
'Zhang, Li-Juan'
'Zhao, Xiao-Li'

_publ_section_title
;
 Structural variations and photoluminescent properties of a series of
 metal-organic frameworks constructed from
 5-(4-carboxybenzoylamino)-isophthalic acid
;
_journal_name_full 'Journal of Solid State Chemistry'
_journal_page_first 250
_journal_page_last 256
_journal_paper_doi 10.1016/j.jssc.2013.03.030
_journal_volume 202
_journal_year 2013
_chemical_formula_sum 'C32 H19 N2 O22 Tb'
_chemical_formula_weight 942.41
_space_group_IT_number 14
_space_group_name_Hall '-P 2ybc'
_space_group_name_H-M_alt 'P 1 21/c 1'
_symmetry_cell_setting monoclinic
_symmetry_space_group_name_H-M 'P 1 21/c 1'
_atom_sites_solution_hydrogens geom
_atom_sites_solution_primary direct
_atom_sites_solution_secondary difmap
_audit_creation_method SHELXL-97
_cell_angle_alpha 90.00
_cell_angle_beta 94.893(2)
_cell_angle_gamma 90.00
_cell_formula_units_Z 4
_cell_length_a 8.1650(5)
_cell_length_b 11.1546(7)
_cell_length_c 38.687(2)
_cell_measurement_temperature 173(2)
_cell_volume 3510.7(4)
_computing_structure_refinement 'SHELXL-97 (Sheldrick, 2008)'
_computing_structure_solution 'SHELXS-97 (Sheldrick, 2008)'
_diffrn_ambient_temperature 173(2)
_diffrn_measured_fraction_theta_full 0.997
_diffrn_measured_fraction_theta_max 0.997
_diffrn_radiation_monochromator graphite
_diffrn_radiation_source 'fine-focus sealed tube'
_diffrn_radiation_type MoK\a
_diffrn_radiation_wavelength 0.71073
_diffrn_reflns_av_R_equivalents 0.1609
_diffrn_reflns_av_sigmaI/netI 0.1214
_diffrn_reflns_limit_h_max 9
_diffrn_reflns_limit_h_min -9
_diffrn_reflns_limit_k_max 13
_diffrn_reflns_limit_k_min -13
_diffrn_reflns_limit_l_max 46
_diffrn_reflns_limit_l_min -45
_diffrn_reflns_number 40213
_diffrn_reflns_theta_full 25.01
_diffrn_reflns_theta_max 25.01
_diffrn_reflns_theta_min 2.11
_exptl_absorpt_coefficient_mu 2.112
_exptl_absorpt_correction_T_max 0.7979
_exptl_absorpt_correction_T_min 0.6434
_exptl_absorpt_correction_type multi-scan
_exptl_crystal_colour colorless
_exptl_crystal_density_diffrn 1.783
_exptl_crystal_density_method 'not measured'
_exptl_crystal_description block
_exptl_crystal_F_000 1864
_exptl_crystal_size_max 0.23
_exptl_crystal_size_mid 0.17
_exptl_crystal_size_min 0.11
_refine_diff_density_max 0.792
_refine_diff_density_min -1.001
_refine_diff_density_rms 0.172
_refine_ls_extinction_method SHELXS
_refine_ls_goodness_of_fit_ref 0.885
_refine_ls_hydrogen_treatment constr
_refine_ls_matrix_type full
_refine_ls_number_parameters 514
_refine_ls_number_reflns 6172
_refine_ls_number_restraints 6
_refine_ls_restrained_S_all 0.885
_refine_ls_R_factor_all 0.0769
_refine_ls_R_factor_gt 0.0446
_refine_ls_shift/su_max 0.003
_refine_ls_shift/su_mean 0.000
_refine_ls_structure_factor_coef Fsqd
_refine_ls_weighting_details 'calc w=1/[\s^2^(Fo^2^)+(0.0162P)^2^+0.0000P] where P=(Fo^2^+2Fc^2^)/3'
_refine_ls_weighting_scheme calc
_refine_ls_wR_factor_gt 0.0797
_refine_ls_wR_factor_ref 0.0879
_reflns_number_gt 4076
_reflns_number_total 6172
_reflns_threshold_expression >2sigma(I)
_cod_data_source_file JSSC-2013-202-250.cif
_cod_data_source_block 5
_cod_depositor_comments
;
The following automatic conversions were performed:

data item '_symmetry_cell_setting' value 'Monoclinic' was changed to
'monoclinic' in accordance with the built-in table derived from the
CIF Core dictionary named 'cif_core.dic' version 2.4.5 last updated
on 2014-11-21.

Automatic conversion script
Id: cif_fix_values 8369 2020-08-20 11:38:08Z andrius 
;
_cod_original_sg_symbol_H-M P2(1)/c
_cod_database_code 1562644

loop_
_symmetry_equiv_pos_as_xyz
'x, y, z'
'-x, y+1/2, -z+1/2'
'-x, -y, -z'
'x, -y-1/2, z-1/2'

loop_
_atom_site_label
_atom_site_type_symbol
_atom_site_fract_x
_atom_site_fract_y
_atom_site_fract_z
_atom_site_U_iso_or_equiv
_atom_site_adp_type
_atom_site_occupancy
_atom_site_symmetry_multiplicity
_atom_site_calc_flag
_atom_site_refinement_flags
_atom_site_disorder_assembly
_atom_site_disorder_group
Tb1 Tb -0.38745(4) -0.35782(3) 0.546501(8) 0.01334(10) Uani 1 1 d . . .
O1 O -1.3001(6) -0.1703(4) 0.19289(11) 0.0309(13) Uani 1 1 d . . .
O2 O -1.3230(6) 0.0192(4) 0.21062(11) 0.0273(12) Uani 1 1 d . . .
H2A H -1.3614 0.0308 0.1901 0.041 Uiso 1 1 calc R . .
O3 O -0.8359(5) -0.2944(4) 0.34708(11) 0.0243(12) Uani 1 1 d . . .
O4 O -0.3100(6) 0.0679(4) 0.47475(11) 0.0267(12) Uani 1 1 d . . .
O5 O -0.4624(5) 0.1884(4) 0.43999(11) 0.0178(11) Uani 1 1 d . . .
O6 O -0.6130(5) -0.4393(4) 0.44393(10) 0.0186(11) Uani 1 1 d . . .
O7 O -0.4657(5) -0.3534(4) 0.48793(10) 0.0202(10) Uani 1 1 d . . .
O8 O 0.0246(5) 0.3461(4) 0.53232(10) 0.0195(10) Uani 1 1 d . . .
O9 O -0.1486(5) 0.2417(4) 0.49786(11) 0.0207(11) Uani 1 1 d . . .
H9A H -0.1849 0.1713 0.4959 0.031 Uiso 1 1 calc R . .
O10 O -0.2315(5) -0.1909(4) 0.52634(10) 0.0148(10) Uani 1 1 d . . .
O11 O -0.1546(5) -0.2539(4) 0.57915(10) 0.0173(10) Uani 1 1 d . . .
O12 O 0.2935(6) 0.2600(4) 0.63280(11) 0.0289(13) Uani 1 1 d . . .
O13 O 0.7225(6) 0.1934(5) 0.79449(12) 0.0355(14) Uani 1 1 d . . .
O14 O 0.7720(6) 0.0032(4) 0.78166(12) 0.0340(13) Uani 1 1 d . . .
H14B H 0.8312 0.0058 0.8005 0.051 Uiso 1 1 calc R . .
N1 N -0.7998(6) -0.0996(4) 0.36190(12) 0.0140(13) Uani 1 1 d . . .
H1A H -0.8250 -0.0255 0.3557 0.017 Uiso 1 1 calc R . .
N2 N 0.2517(6) 0.0596(5) 0.62758(13) 0.0185(13) Uani 1 1 d . . .
H2B H 0.2812 -0.0099 0.6369 0.022 Uiso 1 1 calc R . .
C1 C -1.2632(8) -0.0909(6) 0.21373(17) 0.0196(16) Uani 1 1 d . . .
C2 C -1.1547(8) -0.1087(6) 0.24636(16) 0.0169(16) Uani 1 1 d . . .
C3 C -1.0822(8) -0.2188(6) 0.25188(17) 0.0188(16) Uani 1 1 d . . .
H3A H -1.0968 -0.2792 0.2346 0.023 Uiso 1 1 calc R . .
C4 C -0.9873(8) -0.2423(6) 0.28277(17) 0.0183(16) Uani 1 1 d . . .
H4A H -0.9393 -0.3193 0.2867 0.022 Uiso 1 1 calc R . .
C5 C -0.9626(7) -0.1531(6) 0.30798(15) 0.0161(15) Uani 1 1 d . . .
C6 C -1.0322(8) -0.0415(6) 0.30158(15) 0.0151(15) Uani 1 1 d . . .
H6A H -1.0140 0.0206 0.3183 0.018 Uiso 1 1 calc R . .
C7 C -1.1286(8) -0.0195(6) 0.27092(16) 0.0182(16) Uani 1 1 d . . .
H7A H -1.1768 0.0573 0.2668 0.022 Uiso 1 1 calc R . .
C8 C -0.8633(8) -0.1874(6) 0.34057(16) 0.0155(15) Uani 1 1 d . . .
C9 C -0.6972(7) -0.1140(5) 0.39309(15) 0.0125(15) Uani 1 1 d . . .
C10 C -0.6822(7) -0.2222(6) 0.41120(15) 0.0134(15) Uani 1 1 d . . .
H10A H -0.7449 -0.2902 0.4034 0.016 Uiso 1 1 calc R . .
C11 C -0.5731(8) -0.2289(5) 0.44115(15) 0.0106(14) Uani 1 1 d . . .
C12 C -0.4884(7) -0.1300(6) 0.45420(15) 0.0145(14) Uani 1 1 d . . .
H12A H -0.4165 -0.1355 0.4748 0.017 Uiso 1 1 calc R . .
C13 C -0.5105(7) -0.0212(5) 0.43656(15) 0.0120(15) Uani 1 1 d . . .
C14 C -0.6131(7) -0.0136(6) 0.40587(15) 0.0141(15) Uani 1 1 d U . .
H14A H -0.6251 0.0604 0.3938 0.017 Uiso 1 1 calc R . .
C15 C -0.4261(8) 0.0862(6) 0.45090(16) 0.0134(15) Uani 1 1 d . . .
C16 C -0.5513(7) -0.3487(6) 0.45903(15) 0.0165(14) Uani 1 1 d . . .
C17 C -0.1481(8) -0.1766(5) 0.55498(16) 0.0133(15) Uani 1 1 d . . .
C18 C -0.0470(7) -0.0656(6) 0.56132(16) 0.0128(15) Uani 1 1 d . . .
C19 C 0.0608(7) -0.0537(6) 0.59045(15) 0.0151(15) Uani 1 1 d . . .
H19A H 0.0803 -0.1197 0.6058 0.018 Uiso 1 1 calc R . .
C20 C 0.1417(8) 0.0550(6) 0.59750(15) 0.0135(15) Uani 1 1 d . . .
C21 C 0.1092(7) 0.1526(6) 0.57519(14) 0.0117(13) Uani 1 1 d . . .
H21A H 0.1618 0.2274 0.5800 0.014 Uiso 1 1 calc R . .
C22 C -0.0015(7) 0.1389(6) 0.54576(14) 0.0114(13) Uani 1 1 d . . .
C23 C -0.0775(7) 0.0304(6) 0.53881(16) 0.0146(15) Uani 1 1 d . . .
H23A H -0.1510 0.0211 0.5186 0.017 Uiso 1 1 calc R . .
C24 C -0.0428(7) 0.2483(6) 0.52425(15) 0.0131(15) Uani 1 1 d . . .
C25 C 0.3171(7) 0.1572(6) 0.64373(15) 0.0168(15) Uani 1 1 d . . .
C26 C 0.4204(7) 0.1356(6) 0.67761(15) 0.0138(14) Uani 1 1 d . . .
C27 C 0.5021(8) 0.0303(6) 0.68607(16) 0.0210(17) Uani 1 1 d . . .
H27A H 0.4947 -0.0348 0.6702 0.025 Uiso 1 1 calc R . .
C28 C 0.5951(7) 0.0182(6) 0.71762(16) 0.0183(16) Uani 1 1 d . . .
H28A H 0.6505 -0.0549 0.7234 0.022 Uiso 1 1 calc R . .
C29 C 0.6065(8) 0.1147(6) 0.74077(16) 0.0170(16) Uani 1 1 d . . .
C30 C 0.5237(8) 0.2198(6) 0.73222(17) 0.0210(17) Uani 1 1 d . . .
H30A H 0.5306 0.2847 0.7481 0.025 Uiso 1 1 calc R . .
C31 C 0.4316(8) 0.2319(6) 0.70103(16) 0.0203(17) Uani 1 1 d . . .
H31A H 0.3758 0.3049 0.6954 0.024 Uiso 1 1 calc R . .
C32 C 0.7050(8) 0.1080(7) 0.77532(17) 0.0216(17) Uani 1 1 d . . .
O1W O -0.1520(5) -0.4433(4) 0.52357(11) 0.0221(11) Uani 1 1 d . . .
O2W O -0.6844(5) -0.4169(4) 0.53987(11) 0.0197(11) Uani 1 1 d . . .
O3W O -0.4390(5) -0.3755(4) 0.60578(10) 0.0205(11) Uani 1 1 d . . .
O4W O 0.1346(6) -0.3764(4) 0.60206(12) 0.0338(13) Uani 1 1 d . . .
O7W O -1.4545(5) 0.0749(4) 0.14544(10) 0.0206(11) Uani 1 1 d . . .
O8W O 0.9596(7) -0.0037(5) 0.83914(13) 0.0482(16) Uani 1 1 d . . .
O6W O -0.8277(6) 0.1624(4) 0.35155(11) 0.0262(12) Uani 1 1 d . . .
O5W O 0.3464(6) -0.2154(4) 0.64110(12) 0.0308(13) Uani 1 1 d . . .

loop_
_atom_site_aniso_label
_atom_site_aniso_U_11
_atom_site_aniso_U_22
_atom_site_aniso_U_33
_atom_site_aniso_U_23
_atom_site_aniso_U_13
_atom_site_aniso_U_12
Tb1 0.01779(17) 0.00710(16) 0.01434(16) 0.00132(17) -0.00318(11) -0.00102(18)
O1 0.040(3) 0.029(3) 0.022(3) -0.006(2) -0.012(2) 0.009(2)
O2 0.035(3) 0.023(3) 0.023(3) 0.003(2) -0.005(2) 0.007(2)
O3 0.027(3) 0.015(3) 0.028(3) 0.003(2) -0.013(2) -0.001(2)
O4 0.030(3) 0.018(3) 0.028(3) 0.008(2) -0.023(2) -0.001(2)
O5 0.022(3) 0.008(3) 0.022(3) 0.000(2) -0.003(2) -0.003(2)
O6 0.027(3) 0.006(2) 0.021(3) -0.0002(19) -0.011(2) -0.006(2)
O7 0.032(3) 0.010(2) 0.018(2) 0.003(2) -0.004(2) 0.004(2)
O8 0.024(3) 0.013(3) 0.020(2) 0.005(2) -0.0050(19) -0.004(2)
O9 0.029(3) 0.010(3) 0.021(3) 0.003(2) -0.009(2) -0.005(2)
O10 0.017(2) 0.012(2) 0.014(2) 0.0046(19) -0.008(2) -0.0051(19)
O11 0.023(3) 0.013(3) 0.015(2) 0.005(2) -0.002(2) -0.003(2)
O12 0.046(3) 0.010(3) 0.027(3) 0.002(2) -0.015(2) -0.003(2)
O13 0.045(3) 0.040(3) 0.020(3) -0.008(3) -0.007(2) 0.013(3)
O14 0.040(3) 0.027(3) 0.031(3) 0.004(3) -0.020(2) -0.001(3)
N1 0.021(3) 0.006(3) 0.013(3) 0.005(2) -0.007(2) 0.003(2)
N2 0.025(3) 0.012(3) 0.018(3) 0.002(2) -0.006(3) -0.006(3)
C1 0.025(4) 0.018(4) 0.016(4) 0.002(3) 0.004(3) -0.002(3)
C2 0.013(4) 0.021(4) 0.016(4) 0.001(3) -0.001(3) 0.001(3)
C3 0.021(4) 0.015(4) 0.019(4) -0.004(3) -0.002(3) -0.002(3)
C4 0.020(4) 0.011(4) 0.024(4) 0.001(3) -0.001(3) -0.007(3)
C5 0.010(3) 0.019(4) 0.018(3) 0.007(3) -0.002(3) 0.002(3)
C6 0.024(4) 0.012(4) 0.009(3) -0.003(3) 0.002(3) 0.000(3)
C7 0.019(4) 0.014(4) 0.020(4) 0.009(3) -0.002(3) 0.001(3)
C8 0.017(4) 0.013(4) 0.017(4) 0.002(3) 0.005(3) -0.001(3)
C9 0.013(3) 0.010(4) 0.014(3) -0.001(3) -0.004(3) 0.004(3)
C10 0.017(4) 0.008(4) 0.016(4) 0.000(3) 0.001(3) -0.002(3)
C11 0.018(4) 0.006(3) 0.008(3) -0.001(3) 0.003(3) 0.006(3)
C12 0.016(3) 0.015(4) 0.012(3) -0.003(3) 0.000(3) 0.013(3)
C13 0.014(4) 0.008(4) 0.014(3) 0.005(3) 0.004(3) -0.003(3)
C14 0.016(2) 0.011(2) 0.015(2) 0.0009(17) 0.0003(17) 0.0010(17)
C15 0.016(4) 0.012(4) 0.014(4) -0.001(3) 0.007(3) -0.004(3)
C16 0.012(3) 0.019(4) 0.018(3) 0.001(3) -0.001(3) 0.003(3)
C17 0.017(4) 0.010(4) 0.013(3) 0.000(3) 0.003(3) 0.004(3)
C18 0.012(3) 0.009(4) 0.017(4) -0.002(3) 0.001(3) -0.003(3)
C19 0.017(4) 0.012(4) 0.016(4) 0.006(3) -0.001(3) 0.002(3)
C20 0.020(4) 0.012(4) 0.009(3) 0.000(3) 0.001(3) 0.006(3)
C21 0.009(3) 0.009(3) 0.017(3) -0.001(3) 0.002(2) -0.008(3)
C22 0.013(3) 0.008(3) 0.014(3) 0.000(3) 0.004(2) 0.007(3)
C23 0.013(4) 0.016(4) 0.014(4) -0.001(3) -0.002(3) 0.001(3)
C24 0.010(3) 0.019(4) 0.010(3) -0.005(3) 0.002(3) 0.003(3)
C25 0.018(4) 0.014(4) 0.018(3) 0.001(3) -0.002(3) -0.003(3)
C26 0.011(3) 0.013(4) 0.017(3) -0.002(3) 0.002(3) -0.006(3)
C27 0.027(4) 0.019(4) 0.016(4) -0.005(3) 0.000(3) -0.004(3)
C28 0.013(4) 0.017(4) 0.024(4) 0.005(3) -0.004(3) -0.004(3)
C29 0.018(4) 0.019(4) 0.014(3) 0.001(3) 0.000(3) -0.009(3)
C30 0.021(4) 0.026(4) 0.017(4) -0.004(3) 0.005(3) -0.007(3)
C31 0.022(4) 0.017(4) 0.021(4) 0.004(3) -0.003(3) 0.000(3)
C32 0.018(4) 0.031(5) 0.015(4) 0.004(3) -0.001(3) -0.004(3)
O1W 0.020(3) 0.017(3) 0.031(3) 0.001(2) 0.010(2) 0.002(2)
O2W 0.023(3) 0.020(3) 0.015(2) 0.000(2) -0.002(2) -0.002(2)
O3W 0.027(3) 0.017(3) 0.017(2) 0.002(2) 0.000(2) -0.005(2)
O4W 0.037(3) 0.033(3) 0.029(3) 0.009(3) -0.007(2) -0.001(3)
O7W 0.031(3) 0.018(3) 0.011(2) -0.002(2) -0.005(2) 0.004(2)
O8W 0.066(4) 0.042(4) 0.032(3) -0.006(3) -0.024(3) 0.018(3)
O6W 0.039(3) 0.014(3) 0.024(3) 0.002(2) -0.003(2) -0.002(2)
O5W 0.041(3) 0.027(3) 0.025(3) 0.004(2) 0.001(2) 0.004(3)

loop_
_atom_type_symbol
_atom_type_description
_atom_type_scat_dispersion_real
_atom_type_scat_dispersion_imag
_atom_type_scat_source
C C 0.0033 0.0016 'International Tables Vol C Tables 4.2.6.8 and 6.1.1.4'
H H 0.0000 0.0000 'International Tables Vol C Tables 4.2.6.8 and 6.1.1.4'
N N 0.0061 0.0033 'International Tables Vol C Tables 4.2.6.8 and 6.1.1.4'
O O 0.0106 0.0060 'International Tables Vol C Tables 4.2.6.8 and 6.1.1.4'
Tb Tb -0.1723 4.1537 'International Tables Vol C Tables 4.2.6.8 and 6.1.1.4'

loop_
_geom_angle_atom_site_label_1
_geom_angle_atom_site_label_2
_geom_angle_atom_site_label_3
_geom_angle
_geom_angle_site_symmetry_1
_geom_angle_site_symmetry_3
O6 Tb1 O7 100.16(15) 3_446 .
O6 Tb1 O5 139.11(16) 3_446 3_456
O7 Tb1 O5 95.50(15) . 3_456
O6 Tb1 O3W 76.12(15) 3_446 .
O7 Tb1 O3W 153.53(15) . .
O5 Tb1 O3W 73.24(15) 3_456 .
O6 Tb1 O1W 71.04(15) 3_446 .
O7 Tb1 O1W 78.88(15) . .
O5 Tb1 O1W 149.55(15) 3_456 .
O3W Tb1 O1W 122.76(15) . .
O6 Tb1 O10 144.78(15) 3_446 .
O7 Tb1 O10 77.07(14) . .
O5 Tb1 O10 75.56(14) 3_456 .
O3W Tb1 O10 121.07(14) . .
O1W Tb1 O10 74.02(15) . .
O6 Tb1 O11 112.87(14) 3_446 .
O7 Tb1 O11 128.92(15) . .
O5 Tb1 O11 84.38(14) 3_456 .
O3W Tb1 O11 74.82(14) . .
O1W Tb1 O11 76.64(15) . .
O10 Tb1 O11 53.35(13) . .
O6 Tb1 O2W 75.23(15) 3_446 .
O7 Tb1 O2W 73.72(14) . .
O5 Tb1 O2W 73.37(14) 3_456 .
O3W Tb1 O2W 80.06(14) . .
O1W Tb1 O2W 131.38(15) . .
O10 Tb1 O2W 134.46(13) . .
O11 Tb1 O2W 150.34(14) . .
O6 Tb1 C17 134.38(16) 3_446 .
O7 Tb1 C17 103.38(17) . .
O5 Tb1 C17 76.41(16) 3_456 .
O3W Tb1 C17 97.22(16) . .
O1W Tb1 C17 75.91(16) . .
O10 Tb1 C17 26.54(14) . .
O11 Tb1 C17 27.00(14) . .
O2W Tb1 C17 149.13(16) . .
C1 O2 H2A 109.5 . .
C15 O5 Tb1 141.3(4) . 3_456
C16 O6 Tb1 136.6(4) . 3_446
C16 O7 Tb1 162.7(4) . .
C24 O9 H9A 109.5 . .
C17 O10 Tb1 94.2(4) . .
C17 O11 Tb1 91.2(3) . .
C32 O14 H14B 109.5 . .
C8 N1 C9 127.1(5) . .
C8 N1 H1A 116.4 . .
C9 N1 H1A 116.4 . .
C25 N2 C20 127.9(6) . .
C25 N2 H2B 116.1 . .
C20 N2 H2B 116.1 . .
O1 C1 O2 123.1(6) . .
O1 C1 C2 124.0(6) . .
O2 C1 C2 112.8(6) . .
C3 C2 C7 119.9(6) . .
C3 C2 C1 117.9(6) . .
C7 C2 C1 122.2(6) . .
C2 C3 C4 120.2(6) . .
C2 C3 H3A 119.9 . .
C4 C3 H3A 119.9 . .
C3 C4 C5 120.1(6) . .
C3 C4 H4A 119.9 . .
C5 C4 H4A 119.9 . .
C6 C5 C4 119.0(5) . .
C6 C5 C8 124.7(6) . .
C4 C5 C8 116.3(6) . .
C5 C6 C7 120.5(6) . .
C5 C6 H6A 119.8 . .
C7 C6 H6A 119.8 . .
C2 C7 C6 120.2(6) . .
C2 C7 H7A 119.9 . .
C6 C7 H7A 119.9 . .
O3 C8 N1 121.4(6) . .
O3 C8 C5 119.8(6) . .
N1 C8 C5 118.8(6) . .
C14 C9 C10 120.1(5) . .
C14 C9 N1 116.9(5) . .
C10 C9 N1 123.0(5) . .
C9 C10 C11 118.9(6) . .
C9 C10 H10A 120.5 . .
C11 C10 H10A 120.5 . .
C12 C11 C10 121.6(6) . .
C12 C11 C16 120.4(5) . .
C10 C11 C16 117.9(6) . .
C11 C12 C13 118.6(5) . .
C11 C12 H12A 120.7 . .
C13 C12 H12A 120.7 . .
C12 C13 C14 120.7(6) . .
C12 C13 C15 119.2(6) . .
C14 C13 C15 120.0(6) . .
C9 C14 C13 119.9(6) . .
C9 C14 H14A 120.0 . .
C13 C14 H14A 120.0 . .
O5 C15 O4 122.1(6) . .
O5 C15 C13 122.0(6) . .
O4 C15 C13 115.9(6) . .
O6 C16 O7 123.2(6) . .
O6 C16 C11 118.3(5) . .
O7 C16 C11 118.4(6) . .
O10 C17 O11 120.4(6) . .
O10 C17 C18 119.9(5) . .
O11 C17 C18 119.7(5) . .
O10 C17 Tb1 59.2(3) . .
O11 C17 Tb1 61.8(3) . .
C18 C17 Tb1 169.2(4) . .
C19 C18 C23 120.5(6) . .
C19 C18 C17 121.3(6) . .
C23 C18 C17 117.9(5) . .
C18 C19 C20 120.2(6) . .
C18 C19 H19A 119.9 . .
C20 C19 H19A 119.9 . .
C19 C20 C21 119.5(6) . .
C19 C20 N2 116.8(5) . .
C21 C20 N2 123.7(6) . .
C22 C21 C20 119.5(6) . .
C22 C21 H21A 120.3 . .
C20 C21 H21A 120.3 . .
C23 C22 C21 120.2(6) . .
C23 C22 C24 122.0(5) . .
C21 C22 C24 117.5(6) . .
C22 C23 C18 120.1(6) . .
C22 C23 H23A 119.9 . .
C18 C23 H23A 119.9 . .
O8 C24 O9 120.1(6) . .
O8 C24 C22 119.9(5) . .
O9 C24 C22 120.0(6) . .
O12 C25 N2 123.4(6) . .
O12 C25 C26 120.3(6) . .
N2 C25 C26 116.3(6) . .
C27 C26 C31 119.7(6) . .
C27 C26 C25 124.3(6) . .
C31 C26 C25 115.9(6) . .
C26 C27 C28 120.6(6) . .
C26 C27 H27A 119.7 . .
C28 C27 H27A 119.7 . .
C27 C28 C29 119.3(6) . .
C27 C28 H28A 120.3 . .
C29 C28 H28A 120.3 . .
C30 C29 C28 119.7(6) . .
C30 C29 C32 118.0(6) . .
C28 C29 C32 122.2(6) . .
C31 C30 C29 121.0(6) . .
C31 C30 H30A 119.5 . .
C29 C30 H30A 119.5 . .
C30 C31 C26 119.5(6) . .
C30 C31 H31A 120.2 . .
C26 C31 H31A 120.2 . .
O13 C32 O14 124.4(6) . .
O13 C32 C29 122.2(6) . .
O14 C32 C29 113.3(6) . .

loop_
_geom_bond_atom_site_label_1
_geom_bond_atom_site_label_2
_geom_bond_distance
_geom_bond_site_symmetry_2
Tb1 O6 2.293(4) 3_446
Tb1 O7 2.302(4) .
Tb1 O5 2.337(4) 3_456
Tb1 O3W 2.375(4) .
Tb1 O1W 2.384(4) .
Tb1 O10 2.422(4) .
Tb1 O11 2.479(4) .
Tb1 O2W 2.504(4) .
Tb1 C17 2.811(6) .
O1 C1 1.218(7) .
O2 C1 1.324(7) .
O2 H2A 0.8400 .
O3 C8 1.236(7) .
O4 C15 1.282(7) .
O5 C15 1.242(7) .
O5 Tb1 2.337(4) 3_456
O6 C16 1.251(7) .
O6 Tb1 2.293(4) 3_446
O7 C16 1.268(6) .
O8 C24 1.250(7) .
O9 C24 1.282(7) .
O9 H9A 0.8400 .
O10 C17 1.260(7) .
O11 C17 1.277(7) .
O12 C25 1.231(7) .
O13 C32 1.209(8) .
O14 C32 1.304(8) .
O14 H14B 0.8400 .
N1 C8 1.355(7) .
N1 C9 1.418(7) .
N1 H1A 0.8800 .
N2 C25 1.343(7) .
N2 C20 1.409(7) .
N2 H2B 0.8800 .
C1 C2 1.492(8) .
C2 C3 1.373(8) .
C2 C7 1.380(8) .
C3 C4 1.393(8) .
C3 H3A 0.9500 .
C4 C5 1.397(8) .
C4 H4A 0.9500 .
C5 C6 1.382(8) .
C5 C8 1.490(8) .
C6 C7 1.388(8) .
C6 H6A 0.9500 .
C7 H7A 0.9500 .
C9 C14 1.382(8) .
C9 C10 1.396(8) .
C10 C11 1.402(8) .
C10 H10A 0.9500 .
C11 C12 1.376(8) .
C11 C16 1.508(9) .
C12 C13 1.396(8) .
C12 H12A 0.9500 .
C13 C14 1.396(8) .
C13 C15 1.467(8) .
C14 H14A 0.9500 .
C17 C18 1.496(8) .
C18 C19 1.376(8) .
C18 C23 1.389(8) .
C19 C20 1.396(8) .
C19 H19A 0.9500 .
C20 C21 1.400(8) .
C21 C22 1.400(7) .
C21 H21A 0.9500 .
C22 C23 1.377(8) .
C22 C24 1.499(8) .
C23 H23A 0.9500 .
C25 C26 1.516(8) .
C26 C27 1.377(9) .
C26 C31 1.403(9) .
C27 C28 1.388(8) .
C27 H27A 0.9500 .
C28 C29 1.398(8) .
C28 H28A 0.9500 .
C29 C30 1.379(9) .
C29 C32 1.502(8) .
C30 C31 1.373(8) .
C30 H30A 0.9500 .
C31 H31A 0.9500 .

loop_
_geom_hbond_atom_site_label_D
_geom_hbond_atom_site_label_H
_geom_hbond_atom_site_label_A
_geom_hbond_distance_DH
_geom_hbond_distance_HA
_geom_hbond_distance_DA
_geom_hbond_angle_DHA
_geom_hbond_site_symmetry_A
O2 H2A O7W 0.84 1.89 2.727(6) 173.3 .
O9 H9A O4 0.84 1.70 2.468(6) 150.2 .
O14 H14B O8W 0.84 1.75 2.592(6) 174.3 .
N1 H1A O6W 0.88 2.10 2.955(6) 163.3 .
N2 H2B O5W 0.88 2.36 3.196(7) 159.7 .

loop_
_geom_torsion_atom_site_label_1
_geom_torsion_atom_site_label_2
_geom_torsion_atom_site_label_3
_geom_torsion_atom_site_label_4
_geom_torsion
_geom_torsion_site_symmetry_1
_geom_torsion_site_symmetry_2
_geom_torsion_site_symmetry_3
_geom_torsion_site_symmetry_4
O6 Tb1 O7 C16 91.5(16) 3_446 . . .
O5 Tb1 O7 C16 -50.6(16) 3_456 . . .
O3W Tb1 O7 C16 12.3(17) . . . .
O1W Tb1 O7 C16 159.7(16) . . . .
O10 Tb1 O7 C16 -124.3(16) . . . .
O11 Tb1 O7 C16 -137.8(15) . . . .
O2W Tb1 O7 C16 20.3(15) . . . .
C17 Tb1 O7 C16 -127.9(16) . . . .
O6 Tb1 O10 C17 -83.0(4) 3_446 . . .
O7 Tb1 O10 C17 -172.3(4) . . . .
O5 Tb1 O10 C17 88.4(4) 3_456 . . .
O3W Tb1 O10 C17 28.6(4) . . . .
O1W Tb1 O10 C17 -90.4(4) . . . .
O11 Tb1 O10 C17 -5.3(3) . . . .
O2W Tb1 O10 C17 136.6(3) . . . .
O6 Tb1 O11 C17 147.6(3) 3_446 . . .
O7 Tb1 O11 C17 21.6(4) . . . .
O5 Tb1 O11 C17 -70.9(4) 3_456 . . .
O3W Tb1 O11 C17 -145.0(4) . . . .
O1W Tb1 O11 C17 85.1(3) . . . .
O10 Tb1 O11 C17 5.3(3) . . . .
O2W Tb1 O11 C17 -112.0(4) . . . .
O1 C1 C2 C3 5.2(10) . . . .
O2 C1 C2 C3 -178.3(6) . . . .
O1 C1 C2 C7 -173.6(7) . . . .
O2 C1 C2 C7 2.9(9) . . . .
C7 C2 C3 C4 2.4(10) . . . .
C1 C2 C3 C4 -176.4(6) . . . .
C2 C3 C4 C5 -1.4(10) . . . .
C3 C4 C5 C6 -0.6(9) . . . .
C3 C4 C5 C8 178.4(6) . . . .
C4 C5 C6 C7 1.6(9) . . . .
C8 C5 C6 C7 -177.3(6) . . . .
C3 C2 C7 C6 -1.4(10) . . . .
C1 C2 C7 C6 177.3(6) . . . .
C5 C6 C7 C2 -0.6(10) . . . .
C9 N1 C8 O3 0.4(10) . . . .
C9 N1 C8 C5 -177.2(6) . . . .
C6 C5 C8 O3 164.6(6) . . . .
C4 C5 C8 O3 -14.4(9) . . . .
C6 C5 C8 N1 -17.8(9) . . . .
C4 C5 C8 N1 163.3(6) . . . .
C8 N1 C9 C14 163.8(6) . . . .
C8 N1 C9 C10 -17.9(10) . . . .
C14 C9 C10 C11 -4.0(9) . . . .
N1 C9 C10 C11 177.7(6) . . . .
C9 C10 C11 C12 4.0(9) . . . .
C9 C10 C11 C16 -176.3(5) . . . .
C10 C11 C12 C13 -1.2(9) . . . .
C16 C11 C12 C13 179.1(5) . . . .
C11 C12 C13 C14 -1.6(9) . . . .
C11 C12 C13 C15 177.6(5) . . . .
C10 C9 C14 C13 1.3(9) . . . .
N1 C9 C14 C13 179.7(5) . . . .
C12 C13 C14 C9 1.6(9) . . . .
C15 C13 C14 C9 -177.6(6) . . . .
Tb1 O5 C15 O4 -81.7(9) 3_456 . . .
Tb1 O5 C15 C13 100.1(7) 3_456 . . .
C12 C13 C15 O5 -167.2(6) . . . .
C14 C13 C15 O5 12.0(9) . . . .
C12 C13 C15 O4 14.5(9) . . . .
C14 C13 C15 O4 -166.3(6) . . . .
Tb1 O6 C16 O7 -2.3(10) 3_446 . . .
Tb1 O6 C16 C11 174.7(4) 3_446 . . .
Tb1 O7 C16 O6 -86.8(16) . . . .
Tb1 O7 C16 C11 96.2(16) . . . .
C12 C11 C16 O6 -170.6(6) . . . .
C10 C11 C16 O6 9.6(9) . . . .
C12 C11 C16 O7 6.6(9) . . . .
C10 C11 C16 O7 -173.2(5) . . . .
Tb1 O10 C17 O11 9.7(6) . . . .
Tb1 O10 C17 C18 -167.5(5) . . . .
Tb1 O11 C17 O10 -9.4(6) . . . .
Tb1 O11 C17 C18 167.7(5) . . . .
O6 Tb1 C17 O10 126.8(3) 3_446 . . .
O7 Tb1 C17 O10 7.7(4) . . . .
O5 Tb1 C17 O10 -84.8(4) 3_456 . . .
O3W Tb1 C17 O10 -155.6(3) . . . .
O1W Tb1 C17 O10 82.4(4) . . . .
O11 Tb1 C17 O10 170.5(6) . . . .
O2W Tb1 C17 O10 -72.9(5) . . . .
O6 Tb1 C17 O11 -43.7(4) 3_446 . . .
O7 Tb1 C17 O11 -162.8(3) . . . .
O5 Tb1 C17 O11 104.6(4) 3_456 . . .
O3W Tb1 C17 O11 33.9(4) . . . .
O1W Tb1 C17 O11 -88.2(3) . . . .
O10 Tb1 C17 O11 -170.5(6) . . . .
O2W Tb1 C17 O11 116.6(4) . . . .
O6 Tb1 C17 C18 -145(2) 3_446 . . .
O7 Tb1 C17 C18 96(2) . . . .
O5 Tb1 C17 C18 4(2) 3_456 . . .
O3W Tb1 C17 C18 -67(2) . . . .
O1W Tb1 C17 C18 171(2) . . . .
O10 Tb1 C17 C18 88(2) . . . .
O11 Tb1 C17 C18 -101(2) . . . .
O2W Tb1 C17 C18 16(2) . . . .
O10 C17 C18 C19 -171.8(6) . . . .
O11 C17 C18 C19 11.0(9) . . . .
Tb1 C17 C18 C19 106(2) . . . .
O10 C17 C18 C23 14.8(9) . . . .
O11 C17 C18 C23 -162.4(6) . . . .
Tb1 C17 C18 C23 -67(2) . . . .
C23 C18 C19 C20 -0.5(10) . . . .
C17 C18 C19 C20 -173.7(6) . . . .
C18 C19 C20 C21 1.5(9) . . . .
C18 C19 C20 N2 -179.2(6) . . . .
C25 N2 C20 C19 -165.0(6) . . . .
C25 N2 C20 C21 14.2(10) . . . .
C19 C20 C21 C22 -1.3(9) . . . .
N2 C20 C21 C22 179.6(6) . . . .
C20 C21 C22 C23 -0.1(9) . . . .
C20 C21 C22 C24 175.1(5) . . . .
C21 C22 C23 C18 1.1(9) . . . .
C24 C22 C23 C18 -173.8(6) . . . .
C19 C18 C23 C22 -0.9(9) . . . .
C17 C18 C23 C22 172.6(5) . . . .
C23 C22 C24 O8 177.2(6) . . . .
C21 C22 C24 O8 2.1(8) . . . .
C23 C22 C24 O9 -2.0(9) . . . .
C21 C22 C24 O9 -177.1(5) . . . .
C20 N2 C25 O12 -3.6(10) . . . .
C20 N2 C25 C26 174.6(6) . . . .
O12 C25 C26 C27 -155.8(6) . . . .
N2 C25 C26 C27 26.0(9) . . . .
O12 C25 C26 C31 23.6(9) . . . .
N2 C25 C26 C31 -154.7(6) . . . .
C31 C26 C27 C28 0.2(10) . . . .
C25 C26 C27 C28 179.6(6) . . . .
C26 C27 C28 C29 -0.6(10) . . . .
C27 C28 C29 C30 0.9(10) . . . .
C27 C28 C29 C32 -180.0(6) . . . .
C28 C29 C30 C31 -0.9(10) . . . .
C32 C29 C30 C31 180.0(6) . . . .
C29 C30 C31 C26 0.5(10) . . . .
C27 C26 C31 C30 -0.2(10) . . . .
C25 C26 C31 C30 -179.6(6) . . . .
C30 C29 C32 O13 -5.1(10) . . . .
C28 C29 C32 O13 175.7(7) . . . .
C30 C29 C32 O14 176.9(6) . . . .
C28 C29 C32 O14 -2.3(9) . . . .
